data_7007740
loop_
_publ_author_name
'Antonioli, Bianca'
'Bray, David J.'
'Clegg, Jack K.'
'Gloe, Kerstin'
'Gloe, Karsten'
'Kataeva, Olga'
'Lindoy, Leonard F.'
'McMurtrie, John C.'
'Steel, Peter J.'
'Sumby, Christopher J.'
'Wenzel, Marco'

_publ_section_title
;
 Silver(I) complexation of linked 2,2'-dipyridylamine derivatives.
 Synthetic, solvent extraction, membrane transport and X-ray structural
 studies.
;
_journal_issue 40
_journal_name_full 'Dalton transactions (Cambridge, England : 2003)'
_journal_page_first 4783
_journal_page_last 4794
_journal_paper_doi 10.1039/b609738c
_journal_year 2006
_chemical_absolute_configuration unk
_chemical_formula_moiety 'C28 H24 N6'
_chemical_formula_sum 'C28 H24 N6'
_chemical_formula_weight 444.53
_chemical_name_systematic
;
?
;
_space_group_IT_number 5
_symmetry_cell_setting monoclinic
_symmetry_space_group_name_Hall 'C 2y'
_symmetry_space_group_name_H-M 'C 1 2 1'
_atom_sites_solution_hydrogens geom
_atom_sites_solution_primary direct
_atom_sites_solution_secondary difmap
_audit_creation_method SHELXL-97
_cell_angle_alpha 90.00
_cell_angle_beta 90.094(3)
_cell_angle_gamma 90.00
_cell_formula_units_Z 4
_cell_length_a 14.635(3)
_cell_length_b 9.2483(19)
_cell_length_c 16.571(3)
_cell_measurement_reflns_used 10633
_cell_measurement_temperature 150(2)
_cell_measurement_theta_max 28.1135
_cell_measurement_theta_min 2.458
_cell_volume 2242.9(8)
_computing_cell_refinement 'SAINT (Siemens, 1995)'
_computing_data_collection 'SMART (Siemens, 1995)'
_computing_data_reduction 'SAINT and XPREP (Siemens, 1995)'
_computing_molecular_graphics
;ORTEP-3 (Farrugia, 1997)
WINGX-32 (Farrugia, 1999)
;
_computing_publication_material 'enCIFer 1.0 (CCDC, 2003)'
_computing_structure_refinement 'SHELXL-97 (Sheldrick, 1997)'
_computing_structure_solution 'SIR97 (Altomare, et. al. 1997)'
_diffrn_ambient_temperature 150(2)
_diffrn_measured_fraction_theta_full 0.998
_diffrn_measured_fraction_theta_max 0.953
_diffrn_measurement_device_type 'Bruker SMART 1000 CCD'
_diffrn_measurement_method /w
_diffrn_radiation_monochromator graphite
_diffrn_radiation_source 'sealed tube'
_diffrn_radiation_type MoK\a
_diffrn_radiation_wavelength 0.71073
_diffrn_reflns_av_R_equivalents 0.0268
_diffrn_reflns_av_sigmaI/netI 0.0277
_diffrn_reflns_limit_h_max 18
_diffrn_reflns_limit_h_min -19
_diffrn_reflns_limit_k_max 12
_diffrn_reflns_limit_k_min -11
_diffrn_reflns_limit_l_max 21
_diffrn_reflns_limit_l_min -21
_diffrn_reflns_number 10605
_diffrn_reflns_theta_full 25.00
_diffrn_reflns_theta_max 28.29
_diffrn_reflns_theta_min 1.23
_diffrn_standards_decay_% 0.44
_diffrn_standards_number 105
_exptl_absorpt_coefficient_mu 0.081
_exptl_absorpt_correction_type none
_exptl_crystal_colour colourless
_exptl_crystal_density_diffrn 1.316
_exptl_crystal_density_method 'not measured'
_exptl_crystal_description multi-face
_exptl_crystal_F_000 936
_exptl_crystal_size_max 0.39
_exptl_crystal_size_mid 0.31
_exptl_crystal_size_min 0.21
_refine_diff_density_max 0.147
_refine_diff_density_min -0.177
_refine_diff_density_rms 0.034
_refine_ls_abs_structure_details 'Flack H D (1983), Acta Cryst. A39, 876-881'
_refine_ls_extinction_method none
_refine_ls_goodness_of_fit_ref 0.987
_refine_ls_hydrogen_treatment constr
_refine_ls_matrix_type full
_refine_ls_number_parameters 310
_refine_ls_number_reflns 2821
_refine_ls_number_restraints 1
_refine_ls_restrained_S_all 0.987
_refine_ls_R_factor_all 0.0361
_refine_ls_R_factor_gt 0.0313
_refine_ls_shift/su_max 0.000
_refine_ls_shift/su_mean 0.000
_refine_ls_structure_factor_coef Fsqd
_refine_ls_weighting_details 'calc w=1/[\s^2^(Fo^2^)+(0.0446P)^2^+0.4092P] where P=(Fo^2^+2Fc^2^)/3'
_refine_ls_weighting_scheme calc
_refine_ls_wR_factor_gt 0.0692
_refine_ls_wR_factor_ref 0.0800
_reflns_number_gt 2684
_reflns_number_total 2821
_reflns_threshold_expression >2sigma(I)
_cod_data_source_file b609738c.txt
_cod_data_source_block lj64
_cod_depositor_comments
;
The following automatic conversions were performed:
'_symmetry_cell_setting' value 'Monoclinic' changed to 'monoclinic'
according to '/home/saulius/struct/CIF-dictionaries/cif_core.dic'
dictionary named 'cif_core.dic' version 2.4.1 from 2010-06-29.

Automatic conversion script
Id: cif_fix_enum 1527 2010-12-29 10:47:43Z saulius 
;
_cod_original_cell_volume 2243.0(8)
_cod_original_sg_symbol_H-M C2
_cod_database_code 7007740

loop_
_symmetry_equiv_pos_as_xyz
'x, y, z'
'-x, y, -z'
'x+1/2, y+1/2, z'
'-x+1/2, y+1/2, -z'

loop_
_atom_site_label
_atom_site_type_symbol
_atom_site_fract_x
_atom_site_fract_y
_atom_site_fract_z
_atom_site_U_iso_or_equiv
_atom_site_adp_type
_atom_site_occupancy
_atom_site_symmetry_multiplicity
_atom_site_calc_flag
_atom_site_refinement_flags
_atom_site_disorder_assembly
_atom_site_disorder_group
C1 C 0.5000 -0.1533(4) 0.5000 0.0308(10) Uani 1 2 d S . .
H1 H 0.5000 -0.2560 0.5000 0.037 Uiso 1 2 calc SR . .
C2 C 0.5098(2) -0.0801(3) 0.42831(19) 0.0280(6) Uani 1 1 d . . .
H2 H 0.5167 -0.1323 0.3793 0.034 Uiso 1 1 calc R . .
C3 C 0.50952(18) 0.0707(3) 0.42740(17) 0.0221(6) Uani 1 1 d . . .
C4 C 0.5000 0.1446(5) 0.5000 0.0220(8) Uani 1 2 d S . .
H4 H 0.5000 0.2473 0.5000 0.026 Uiso 1 2 calc SR . .
C5 C 0.5159(2) 0.1486(3) 0.34771(16) 0.0266(6) Uani 1 1 d . . .
H5A H 0.5706 0.1127 0.3189 0.032 Uiso 1 1 calc R . .
H5B H 0.4618 0.1225 0.3149 0.032 Uiso 1 1 calc R . .
C6 C 0.44415(19) 0.3886(3) 0.32723(16) 0.0236(6) Uani 1 1 d . . .
C7 C 0.3630(2) 0.3782(5) 0.3689(2) 0.0421(9) Uani 1 1 d . . .
H7 H 0.3579 0.3173 0.4148 0.050 Uiso 1 1 calc R . .
C8 C 0.2887(2) 0.4593(5) 0.3421(2) 0.0475(9) Uani 1 1 d . . .
H8 H 0.2320 0.4546 0.3699 0.057 Uiso 1 1 calc R . .
C9 C 0.2977(2) 0.5453(4) 0.2759(2) 0.0359(8) Uani 1 1 d . . .
H9 H 0.2480 0.6016 0.2565 0.043 Uiso 1 1 calc R . .
C10 C 0.3812(2) 0.5475(4) 0.2384(2) 0.0395(8) Uani 1 1 d . . .
H10 H 0.3878 0.6075 0.1923 0.047 Uiso 1 1 calc R . .
C11 C 0.6013(2) 0.3720(3) 0.37816(16) 0.0267(6) Uani 1 1 d . . .
C12 C 0.6070(2) 0.5219(3) 0.38858(18) 0.0301(7) Uani 1 1 d . . .
H12 H 0.5574 0.5829 0.3742 0.036 Uiso 1 1 calc R . .
C13 C 0.6865(2) 0.5787(4) 0.4202(2) 0.0398(8) Uani 1 1 d . . .
H13 H 0.6913 0.6800 0.4289 0.048 Uiso 1 1 calc R . .
C14 C 0.7591(2) 0.4895(5) 0.4395(2) 0.0412(8) Uani 1 1 d . . .
H14 H 0.8137 0.5270 0.4623 0.049 Uiso 1 1 calc R . .
C15 C 0.7487(2) 0.3430(4) 0.4240(2) 0.0382(8) Uani 1 1 d . . .
H15 H 0.7990 0.2809 0.4349 0.046 Uiso 1 1 calc R . .
C16 C 0.5000 0.5056(4) 0.0000 0.0314(10) Uani 1 2 d S . .
H16 H 0.5000 0.4029 0.0000 0.038 Uiso 1 2 calc SR . .
C17 C 0.5247(2) 0.5786(3) 0.06972(19) 0.0292(6) Uani 1 1 d . . .
H17 H 0.5405 0.5264 0.1171 0.035 Uiso 1 1 calc R . .
C18 C 0.52603(18) 0.7298(3) 0.06968(18) 0.0237(6) Uani 1 1 d . . .
C19 C 0.5000 0.8032(4) 0.0000 0.0235(8) Uani 1 2 d S . .
H19 H 0.5000 0.9059 0.0000 0.028 Uiso 1 2 calc SR . .
C20 C 0.5574(2) 0.8086(3) 0.14503(17) 0.0270(6) Uani 1 1 d . . .
H20A H 0.5259 0.7665 0.1923 0.032 Uiso 1 1 calc R . .
H20B H 0.6238 0.7924 0.1522 0.032 Uiso 1 1 calc R . .
C21 C 0.45063(19) 1.0128(3) 0.16070(16) 0.0243(6) Uani 1 1 d . . .
C22 C 0.4130(2) 1.1354(4) 0.12551(18) 0.0307(7) Uani 1 1 d . . .
H22 H 0.4454 1.1875 0.0853 0.037 Uiso 1 1 calc R . .
C23 C 0.3273(2) 1.1802(4) 0.1503(2) 0.0370(7) Uani 1 1 d . . .
H23 H 0.3007 1.2655 0.1285 0.044 Uiso 1 1 calc R . .
C24 C 0.2806(2) 1.0993(4) 0.2071(2) 0.0377(8) Uani 1 1 d . . .
H24 H 0.2229 1.1294 0.2270 0.045 Uiso 1 1 calc R . .
C25 C 0.3206(2) 0.9747(4) 0.23348(18) 0.0351(7) Uani 1 1 d . . .
H25 H 0.2869 0.9159 0.2699 0.042 Uiso 1 1 calc R . .
C26 C 0.60933(19) 1.0569(3) 0.11625(17) 0.0240(6) Uani 1 1 d . . .
C27 C 0.6120(2) 1.2038(3) 0.13512(18) 0.0274(6) Uani 1 1 d . . .
H27 H 0.5657 1.2466 0.1673 0.033 Uiso 1 1 calc R . .
C28 C 0.6837(2) 1.2853(3) 0.10587(19) 0.0312(7) Uani 1 1 d . . .
H28 H 0.6860 1.3863 0.1162 0.037 Uiso 1 1 calc R . .
C29 C 0.7522(2) 1.2201(4) 0.0617(2) 0.0368(8) Uani 1 1 d . . .
H29 H 0.8020 1.2743 0.0409 0.044 Uiso 1 1 calc R . .
C30 C 0.7453(2) 1.0732(4) 0.0489(2) 0.0352(8) Uani 1 1 d . . .
H30 H 0.7931 1.0269 0.0201 0.042 Uiso 1 1 calc R . .
N1 N 0.52137(16) 0.3057(3) 0.35190(14) 0.0248(5) Uani 1 1 d . . .
N2 N 0.45381(17) 0.4711(3) 0.26243(15) 0.0334(6) Uani 1 1 d . . .
N3 N 0.67148(17) 0.2834(3) 0.39446(16) 0.0320(6) Uani 1 1 d . . .
N4 N 0.54000(16) 0.9648(3) 0.14329(14) 0.0242(5) Uani 1 1 d . . .
N5 N 0.40408(17) 0.9292(3) 0.21171(16) 0.0301(6) Uani 1 1 d . . .
N6 N 0.67571(17) 0.9919(3) 0.07440(16) 0.0304(5) Uani 1 1 d . . .

loop_
_atom_site_aniso_label
_atom_site_aniso_U_11
_atom_site_aniso_U_22
_atom_site_aniso_U_33
_atom_site_aniso_U_23
_atom_site_aniso_U_13
_atom_site_aniso_U_12
C1 0.034(2) 0.0168(19) 0.042(2) 0.000 0.0053(19) 0.000
C2 0.0284(15) 0.0264(15) 0.0294(15) -0.0054(12) 0.0027(13) 0.0031(12)
C3 0.0170(12) 0.0245(14) 0.0247(13) 0.0003(11) -0.0002(11) 0.0001(11)
C4 0.0198(19) 0.0208(18) 0.0255(18) 0.000 -0.0030(15) 0.000
C5 0.0312(15) 0.0275(14) 0.0211(13) -0.0033(12) -0.0008(11) 0.0025(13)
C6 0.0223(13) 0.0271(13) 0.0215(13) -0.0042(12) -0.0032(11) -0.0006(12)
C7 0.0341(17) 0.059(2) 0.0332(18) 0.0198(17) 0.0058(14) 0.0070(17)
C8 0.0283(16) 0.072(3) 0.0421(19) 0.0095(19) 0.0060(15) 0.0150(17)
C9 0.0280(16) 0.0398(18) 0.0398(18) -0.0010(15) -0.0066(14) 0.0067(14)
C10 0.0362(17) 0.043(2) 0.0397(19) 0.0189(16) -0.0023(15) 0.0003(15)
C11 0.0236(14) 0.0373(17) 0.0193(13) 0.0052(12) 0.0019(11) -0.0022(12)
C12 0.0264(15) 0.0335(17) 0.0303(15) -0.0046(13) 0.0003(13) 0.0015(13)
C13 0.0377(17) 0.0441(19) 0.0376(18) -0.0089(16) 0.0031(16) -0.0136(16)
C14 0.0278(15) 0.066(2) 0.0293(16) 0.0032(17) -0.0020(13) -0.0120(18)
C15 0.0244(15) 0.059(2) 0.0313(16) 0.0145(17) 0.0016(14) 0.0004(15)
C16 0.035(2) 0.0126(18) 0.047(3) 0.000 0.010(2) 0.000
C17 0.0285(15) 0.0237(14) 0.0353(16) 0.0071(13) 0.0078(13) 0.0033(13)
C18 0.0176(12) 0.0219(13) 0.0317(15) 0.0012(12) 0.0060(12) 0.0028(11)
C19 0.0210(19) 0.0183(18) 0.031(2) 0.000 0.0063(16) 0.000
C20 0.0284(14) 0.0231(14) 0.0295(14) 0.0066(12) 0.0024(13) 0.0026(12)
C21 0.0261(14) 0.0255(14) 0.0212(13) -0.0068(11) -0.0010(11) 0.0009(12)
C22 0.0338(16) 0.0305(15) 0.0278(15) 0.0039(13) 0.0005(12) 0.0008(13)
C23 0.0367(17) 0.0358(17) 0.0384(18) -0.0033(15) -0.0069(15) 0.0090(14)
C24 0.0296(16) 0.045(2) 0.0386(18) -0.0099(15) 0.0020(14) 0.0031(14)
C25 0.0311(15) 0.0463(19) 0.0280(15) -0.0017(15) 0.0047(12) -0.0053(16)
C26 0.0230(13) 0.0291(15) 0.0199(14) -0.0007(12) -0.0028(11) 0.0002(12)
C27 0.0267(15) 0.0292(16) 0.0263(15) 0.0031(12) -0.0012(12) 0.0017(12)
C28 0.0308(15) 0.0262(15) 0.0366(17) 0.0046(13) -0.0071(13) -0.0038(13)
C29 0.0277(16) 0.0427(19) 0.0401(18) 0.0090(16) -0.0017(14) -0.0095(15)
C30 0.0254(15) 0.044(2) 0.0358(18) 0.0008(15) 0.0034(13) 0.0043(15)
N1 0.0252(12) 0.0226(12) 0.0266(12) 0.0027(10) -0.0013(10) -0.0002(10)
N2 0.0273(13) 0.0420(15) 0.0310(13) 0.0126(12) 0.0002(11) 0.0001(12)
N3 0.0245(13) 0.0396(15) 0.0318(14) 0.0079(12) 0.0043(11) 0.0018(11)
N4 0.0254(12) 0.0207(11) 0.0264(11) 0.0000(10) 0.0015(10) 0.0000(9)
N5 0.0311(14) 0.0321(13) 0.0272(13) -0.0016(11) 0.0016(11) -0.0044(11)
N6 0.0260(12) 0.0334(14) 0.0318(13) -0.0010(12) -0.0003(11) 0.0025(11)

loop_
_atom_type_symbol
_atom_type_description
_atom_type_scat_dispersion_real
_atom_type_scat_dispersion_imag
_atom_type_scat_source
C C 0.0033 0.0000 'International Tables Vol C Tables 4.2.6.8 and 6.1.1.4'
H H 0.0000 0.0000 'International Tables Vol C Tables 4.2.6.8 and 6.1.1.4'
N N 0.0061 0.0000 'International Tables Vol C Tables 4.2.6.8 and 6.1.1.4'

loop_
_geom_angle_atom_site_label_1
_geom_angle_atom_site_label_2
_geom_angle_atom_site_label_3
_geom_angle
_geom_angle_site_symmetry_1
_geom_angle_site_symmetry_3
_geom_angle_publ_flag
C2 C1 C2 121.0(4) 2_656 . ?
C2 C1 H1 119.5 2_656 . ?
C2 C1 H1 119.5 . . ?
C1 C2 C3 120.1(3) . . ?
C1 C2 H2 120.0 . . ?
C3 C2 H2 120.0 . . ?
C4 C3 C2 118.8(3) . . ?
C4 C3 C5 122.0(2) . . ?
C2 C3 C5 119.2(3) . . ?
C3 C4 C3 121.1(4) . 2_656 ?
C3 C4 H4 119.4 . . ?
C3 C4 H4 119.4 2_656 . ?
N1 C5 C3 116.0(2) . . ?
N1 C5 H5A 108.3 . . ?
C3 C5 H5A 108.3 . . ?
N1 C5 H5B 108.3 . . ?
C3 C5 H5B 108.3 . . ?
H5A C5 H5B 107.4 . . ?
N2 C6 C7 122.6(3) . . ?
N2 C6 N1 117.2(3) . . ?
C7 C6 N1 120.2(3) . . ?
C6 C7 C8 118.5(3) . . ?
C6 C7 H7 120.8 . . ?
C8 C7 H7 120.8 . . ?
C9 C8 C7 119.6(3) . . ?
C9 C8 H8 120.2 . . ?
C7 C8 H8 120.2 . . ?
C8 C9 C10 117.5(3) . . ?
C8 C9 H9 121.3 . . ?
C10 C9 H9 121.3 . . ?
N2 C10 C9 124.5(3) . . ?
N2 C10 H10 117.8 . . ?
C9 C10 H10 117.8 . . ?
N3 C11 N1 116.0(3) . . ?
N3 C11 C12 122.3(3) . . ?
N1 C11 C12 121.7(3) . . ?
C13 C12 C11 118.3(3) . . ?
C13 C12 H12 120.8 . . ?
C11 C12 H12 120.8 . . ?
C14 C13 C12 120.5(3) . . ?
C14 C13 H13 119.7 . . ?
C12 C13 H13 119.7 . . ?
C13 C14 C15 117.2(3) . . ?
C13 C14 H14 121.4 . . ?
C15 C14 H14 121.4 . . ?
N3 C15 C14 123.8(3) . . ?
N3 C15 H15 118.1 . . ?
C14 C15 H15 118.1 . . ?
C17 C16 C17 121.7(4) 2_655 . ?
C17 C16 H16 119.2 2_655 . ?
C17 C16 H16 119.2 . . ?
C16 C17 C18 119.4(3) . . ?
C16 C17 H17 120.3 . . ?
C18 C17 H17 120.3 . . ?
C19 C18 C17 119.0(3) . . ?
C19 C18 C20 122.1(3) . . ?
C17 C18 C20 119.0(3) . . ?
C18 C19 C18 121.6(4) . 2_655 ?
C18 C19 H19 119.2 . . ?
C18 C19 H19 119.2 2_655 . ?
N4 C20 C18 113.9(2) . . ?
N4 C20 H20A 108.8 . . ?
C18 C20 H20A 108.8 . . ?
N4 C20 H20B 108.8 . . ?
C18 C20 H20B 108.8 . . ?
H20A C20 H20B 107.7 . . ?
N5 C21 C22 122.5(3) . . ?
N5 C21 N4 114.9(2) . . ?
C22 C21 N4 122.6(3) . . ?
C23 C22 C21 118.6(3) . . ?
C23 C22 H22 120.7 . . ?
C21 C22 H22 120.7 . . ?
C22 C23 C24 119.2(3) . . ?
C22 C23 H23 120.4 . . ?
C24 C23 H23 120.4 . . ?
C25 C24 C23 117.6(3) . . ?
C25 C24 H24 121.2 . . ?
C23 C24 H24 121.2 . . ?
N5 C25 C24 124.6(3) . . ?
N5 C25 H25 117.7 . . ?
C24 C25 H25 117.7 . . ?
N6 C26 C27 122.3(3) . . ?
N6 C26 N4 114.8(3) . . ?
C27 C26 N4 122.8(3) . . ?
C28 C27 C26 118.3(3) . . ?
C28 C27 H27 120.8 . . ?
C26 C27 H27 120.8 . . ?
C29 C28 C27 120.0(3) . . ?
C29 C28 H28 120.0 . . ?
C27 C28 H28 120.0 . . ?
C28 C29 C30 117.3(3) . . ?
C28 C29 H29 121.3 . . ?
C30 C29 H29 121.3 . . ?
N6 C30 C29 124.2(3) . . ?
N6 C30 H30 117.9 . . ?
C29 C30 H30 117.9 . . ?
C11 N1 C6 121.3(2) . . ?
C11 N1 C5 120.1(2) . . ?
C6 N1 C5 118.6(2) . . ?
C6 N2 C10 117.4(3) . . ?
C11 N3 C15 117.7(3) . . ?
C26 N4 C21 123.2(2) . . ?
C26 N4 C20 118.7(2) . . ?
C21 N4 C20 117.8(2) . . ?
C21 N5 C25 117.0(3) . . ?
C30 N6 C26 117.7(3) . . ?

loop_
_geom_bond_atom_site_label_1
_geom_bond_atom_site_label_2
_geom_bond_distance
_geom_bond_site_symmetry_2
_geom_bond_publ_flag
C1 C2 1.375(4) 2_656 ?
C1 C2 1.375(4) . ?
C1 H1 0.9500 . ?
C2 C3 1.395(4) . ?
C2 H2 0.9500 . ?
C3 C4 1.391(3) . ?
C3 C5 1.508(4) . ?
C4 C3 1.391(3) 2_656 ?
C4 H4 0.9500 . ?
C5 N1 1.456(4) . ?
C5 H5A 0.9900 . ?
C5 H5B 0.9900 . ?
C6 N2 1.325(4) . ?
C6 C7 1.378(4) . ?
C6 N1 1.425(4) . ?
C7 C8 1.393(5) . ?
C7 H7 0.9500 . ?
C8 C9 1.361(5) . ?
C8 H8 0.9500 . ?
C9 C10 1.373(5) . ?
C9 H9 0.9500 . ?
C10 N2 1.336(4) . ?
C10 H10 0.9500 . ?
C11 N3 1.340(4) . ?
C11 N1 1.390(4) . ?
C11 C12 1.399(5) . ?
C12 C13 1.379(5) . ?
C12 H12 0.9500 . ?
C13 C14 1.382(5) . ?
C13 H13 0.9500 . ?
C14 C15 1.388(6) . ?
C14 H14 0.9500 . ?
C15 N3 1.348(4) . ?
C15 H15 0.9500 . ?
C16 C17 1.385(4) 2_655 ?
C16 C17 1.385(4) . ?
C16 H16 0.9500 . ?
C17 C18 1.398(4) . ?
C17 H17 0.9500 . ?
C18 C19 1.392(4) . ?
C18 C20 1.516(4) . ?
C19 C18 1.392(4) 2_655 ?
C19 H19 0.9500 . ?
C20 N4 1.467(4) . ?
C20 H20A 0.9900 . ?
C20 H20B 0.9900 . ?
C21 N5 1.334(4) . ?
C21 C22 1.389(4) . ?
C21 N4 1.411(3) . ?
C22 C23 1.384(5) . ?
C22 H22 0.9500 . ?
C23 C24 1.384(5) . ?
C23 H23 0.9500 . ?
C24 C25 1.364(5) . ?
C24 H24 0.9500 . ?
C25 N5 1.343(4) . ?
C25 H25 0.9500 . ?
C26 N6 1.338(4) . ?
C26 C27 1.394(4) . ?
C26 N4 1.399(4) . ?
C27 C28 1.381(4) . ?
C27 H27 0.9500 . ?
C28 C29 1.380(5) . ?
C28 H28 0.9500 . ?
C29 C30 1.378(5) . ?
C29 H29 0.9500 . ?
C30 N6 1.335(4) . ?
C30 H30 0.9500 . ?

loop_
_geom_torsion_atom_site_label_1
_geom_torsion_atom_site_label_2
_geom_torsion_atom_site_label_3
_geom_torsion_atom_site_label_4
_geom_torsion
_geom_torsion_site_symmetry_1
_geom_torsion_site_symmetry_2
_geom_torsion_site_symmetry_3
_geom_torsion_site_symmetry_4
_geom_torsion_publ_flag
C2 C1 C2 C3 -0.3(2) 2_656 . . . ?
C1 C2 C3 C4 0.5(4) . . . . ?
C1 C2 C3 C5 -177.2(2) . . . . ?
C2 C3 C4 C3 -0.3(2) . . . 2_656 ?
C5 C3 C4 C3 177.4(3) . . . 2_656 ?
C4 C3 C5 N1 6.3(4) . . . . ?
C2 C3 C5 N1 -176.1(3) . . . . ?
N2 C6 C7 C8 -0.7(6) . . . . ?
N1 C6 C7 C8 -179.0(3) . . . . ?
C6 C7 C8 C9 0.3(6) . . . . ?
C7 C8 C9 C10 0.0(6) . . . . ?
C8 C9 C10 N2 0.1(6) . . . . ?
N3 C11 C12 C13 -3.0(5) . . . . ?
N1 C11 C12 C13 175.5(3) . . . . ?
C11 C12 C13 C14 1.3(5) . . . . ?
C12 C13 C14 C15 1.3(5) . . . . ?
C13 C14 C15 N3 -2.5(5) . . . . ?
C17 C16 C17 C18 -0.90(19) 2_655 . . . ?
C16 C17 C18 C19 1.8(4) . . . . ?
C16 C17 C18 C20 -177.2(2) . . . . ?
C17 C18 C19 C18 -0.89(19) . . . 2_655 ?
C20 C18 C19 C18 178.0(3) . . . 2_655 ?
C19 C18 C20 N4 11.8(4) . . . . ?
C17 C18 C20 N4 -169.3(2) . . . . ?
N5 C21 C22 C23 6.4(4) . . . . ?
N4 C21 C22 C23 -175.6(3) . . . . ?
C21 C22 C23 C24 -2.1(5) . . . . ?
C22 C23 C24 C25 -2.8(5) . . . . ?
C23 C24 C25 N5 4.0(5) . . . . ?
N6 C26 C27 C28 3.3(4) . . . . ?
N4 C26 C27 C28 179.6(3) . . . . ?
C26 C27 C28 C29 -2.4(5) . . . . ?
C27 C28 C29 C30 -0.1(5) . . . . ?
C28 C29 C30 N6 2.0(5) . . . . ?
N3 C11 N1 C6 -175.5(2) . . . . ?
C12 C11 N1 C6 5.9(4) . . . . ?
N3 C11 N1 C5 3.3(4) . . . . ?
C12 C11 N1 C5 -175.3(3) . . . . ?
N2 C6 N1 C11 64.4(4) . . . . ?
C7 C6 N1 C11 -117.3(3) . . . . ?
N2 C6 N1 C5 -114.4(3) . . . . ?
C7 C6 N1 C5 63.9(4) . . . . ?
C3 C5 N1 C11 72.8(3) . . . . ?
C3 C5 N1 C6 -108.3(3) . . . . ?
C7 C6 N2 C10 0.8(5) . . . . ?
N1 C6 N2 C10 179.1(3) . . . . ?
C9 C10 N2 C6 -0.5(5) . . . . ?
N1 C11 N3 C15 -176.7(3) . . . . ?
C12 C11 N3 C15 1.9(4) . . . . ?
C14 C15 N3 C11 0.9(5) . . . . ?
N6 C26 N4 C21 -155.6(3) . . . . ?
C27 C26 N4 C21 27.9(4) . . . . ?
N6 C26 N4 C20 17.3(4) . . . . ?
C27 C26 N4 C20 -159.3(3) . . . . ?
N5 C21 N4 C26 -156.6(3) . . . . ?
C22 C21 N4 C26 25.2(4) . . . . ?
N5 C21 N4 C20 30.5(3) . . . . ?
C22 C21 N4 C20 -147.7(3) . . . . ?
C18 C20 N4 C26 -93.8(3) . . . . ?
C18 C20 N4 C21 79.4(3) . . . . ?
C22 C21 N5 C25 -5.4(4) . . . . ?
N4 C21 N5 C25 176.5(2) . . . . ?
C24 C25 N5 C21 0.1(4) . . . . ?
C29 C30 N6 C26 -1.2(5) . . . . ?
C27 C26 N6 C30 -1.5(4) . . . . ?
N4 C26 N6 C30 -178.1(3) . . . . ?
